data_7703769
loop_
_publ_author_name
'Wang, Chaoqun'
'Zhang, Yuxing'
'Mu, Hongliang'
'Jian, Zhongbao'

_publ_section_title
;
 Systematic studies on dibenzhydryl and pentiptycenyl substituted
 pyridine-imine nickel(ii) mediated ethylene polymerization.
;
_journal_issue 15
_journal_name_full 'Dalton transactions (Cambridge, England : 2003)'
_journal_page_first 4824
_journal_page_last 4833
_journal_paper_doi 10.1039/d0dt00505c
_journal_volume 49
_journal_year 2020
_chemical_formula_moiety 'C84 H60 Br4 N4 Ni2 O2'
_chemical_formula_sum 'C84 H60 Br4 N4 Ni2 O2'
_chemical_formula_weight 1594.42
_space_group_crystal_system monoclinic
_space_group_IT_number 14
_space_group_name_Hall '-P 2yn'
_space_group_name_H-M_alt 'P 1 21/n 1'
_atom_sites_solution_hydrogens geom
_audit_creation_date 2020-02-09
_audit_creation_method
;
Olex2 1.2
(compiled 2017.03.28 svn.r3405 for OlexSys, GUI svn.r5335)
;
_audit_update_record
;
2020-02-11 deposited with the CCDC.	2020-03-17 downloaded from the CCDC.
;
_cell_angle_alpha 90
_cell_angle_beta 109.8600(10)
_cell_angle_gamma 90
_cell_formula_units_Z 2
_cell_length_a 10.9201(2)
_cell_length_b 22.8955(5)
_cell_length_c 14.1583(3)
_cell_measurement_reflns_used 8519
_cell_measurement_temperature 173(2)
_cell_measurement_theta_max 59.053
_cell_measurement_theta_min 4.719
_cell_volume 3329.34(12)
_computing_cell_refinement 'SAINT V8.38A (?, 2016)'
_computing_data_reduction 'SAINT V8.38A (?, 2016)'
_computing_molecular_graphics 'Olex2 (Dolomanov et al., 2009)'
_computing_publication_material 'Olex2 (Dolomanov et al., 2009)'
_computing_structure_refinement 'ShelXL (Sheldrick, 2015)'
_computing_structure_solution 'ShelXT (Sheldrick, 2015)'
_diffrn_ambient_temperature 173.0
_diffrn_measured_fraction_theta_full 0.988
_diffrn_measured_fraction_theta_max 0.988
_diffrn_measurement_device_type 'bruker apex ccd'
_diffrn_radiation_type CuK\a
_diffrn_radiation_wavelength 1.54184
_diffrn_reflns_av_R_equivalents 0.0667
_diffrn_reflns_av_unetI/netI 0.0678
_diffrn_reflns_Laue_measured_fraction_full 0.988
_diffrn_reflns_Laue_measured_fraction_max 0.988
_diffrn_reflns_limit_h_max 11
_diffrn_reflns_limit_h_min -12
_diffrn_reflns_limit_k_max 25
_diffrn_reflns_limit_k_min -24
_diffrn_reflns_limit_l_max 15
_diffrn_reflns_limit_l_min -15
_diffrn_reflns_number 14606
_diffrn_reflns_point_group_measured_fraction_full 0.988
_diffrn_reflns_point_group_measured_fraction_max 0.988
_diffrn_reflns_theta_full 59.053
_diffrn_reflns_theta_max 59.053
_diffrn_reflns_theta_min 4.719
_exptl_absorpt_coefficient_mu 3.941
_exptl_absorpt_correction_T_max 0.7516
_exptl_absorpt_correction_T_min 0.4366
_exptl_absorpt_correction_type multi-scan
_exptl_absorpt_process_details
;
 SADABS 2016/2: Krause, L., Herbst-Irmer, R., Sheldrick G.M. & Stalke D.,
 J. Appl. Cryst. 48 (2015) 3-10
;
_exptl_crystal_colour brown
_exptl_crystal_colour_primary brown
_exptl_crystal_density_diffrn 1.590
_exptl_crystal_description needle
_exptl_crystal_F_000 1608
_exptl_crystal_size_max 0.3
_exptl_crystal_size_mid 0.05
_exptl_crystal_size_min 0.05
_refine_diff_density_max 0.842
_refine_diff_density_min -1.583
_refine_diff_density_rms 0.127
_refine_ls_extinction_coef 0.00020(10)
_refine_ls_extinction_expression Fc^*^=kFc[1+0.001xFc^2^\l^3^/sin(2\q)]^-1/4^
_refine_ls_extinction_method 'SHELXL-2016/6 (Sheldrick 2016)'
_refine_ls_goodness_of_fit_ref 1.075
_refine_ls_hydrogen_treatment constr
_refine_ls_matrix_type full
_refine_ls_number_parameters 436
_refine_ls_number_reflns 4747
_refine_ls_number_restraints 0
_refine_ls_restrained_S_all 1.075
_refine_ls_R_factor_all 0.0596
_refine_ls_R_factor_gt 0.0485
_refine_ls_shift/su_max 0.000
_refine_ls_shift/su_mean 0.000
_refine_ls_structure_factor_coef Fsqd
_refine_ls_weighting_details 'w=1/[\s^2^(Fo^2^)+(0.0676P)^2^+5.4143P] where P=(Fo^2^+2Fc^2^)/3'
_refine_ls_weighting_scheme calc
_refine_ls_wR_factor_gt 0.1231
_refine_ls_wR_factor_ref 0.1371
_reflns_Friedel_coverage 0.000
_reflns_number_gt 3982
_reflns_number_total 4747
_reflns_threshold_expression 'I > 2\s(I)'
_cod_data_source_file d0dt00505c2.cif
_cod_data_source_block Ni4
_cod_depositor_comments 'Adding full bibliography for 7703768--7703771.cif.'
_cod_database_code 7703769
_shelx_shelxl_version_number 2016/6
_shelx_space_group_comment
;
The symmetry employed for this shelxl refinement is uniquely defined
by the following loop, which should always be used as a source of
symmetry information in preference to the above space-group names.
They are only intended as comments.
;
_shelx_estimated_absorpt_t_max 0.827
_shelx_estimated_absorpt_t_min 0.384
_olex2_refinement_description
;
1. Fixed Uiso
 At 1.2 times of:
  All C(H) groups
 At 1.5 times of:
  All C(H,H,H) groups
2.a Ternary CH refined with riding coordinates:
 C16(H16), C14(H14), C15(H15), C17(H17)
2.b Aromatic/amide H refined with riding coordinates:
 C41(H41), C4(H4), C26(H26), C38(H38), C31(H31), C3(H3), C27(H27), C34(H34),
 C19(H19), C39(H39), C29(H29), C2(H2), C1(H1), C22(H22), C28(H28), C32(H32),
 C20(H20), C21(H21), C33(H33), C40(H40)
2.c Idealised Me refined as rotating group:
 C7(H7A,H7B,H7C), C42(H42A,H42B,H42C)
;
_olex2_submission_special_instructions 'No special instructions were received'

loop_
_space_group_symop_operation_xyz
'x, y, z'
'-x+1/2, y+1/2, -z+1/2'
'-x, -y, -z'
'x-1/2, -y-1/2, z-1/2'

loop_
_atom_site_label
_atom_site_type_symbol
_atom_site_fract_x
_atom_site_fract_y
_atom_site_fract_z
_atom_site_U_iso_or_equiv
_atom_site_adp_type
_atom_site_occupancy
_atom_site_site_symmetry_order
_atom_site_calc_flag
_atom_site_refinement_flags_posn
_atom_site_refinement_flags_adp
_atom_site_refinement_flags_occupancy
_atom_site_disorder_assembly
_atom_site_disorder_group
Br2 Br 0.49160(4) 0.45605(2) 0.59224(3) 0.0266(2) Uani 1 1 d . . . . .
Br1 Br 0.45165(5) 0.39693(2) 0.29664(4) 0.0286(2) Uani 1 1 d . . . . .
Ni1 Ni 0.37577(7) 0.45337(3) 0.41102(5) 0.0188(2) Uani 1 1 d . . . . .
O1 O 0.2770(3) 0.22753(14) 0.7299(2) 0.0273(8) Uani 1 1 d . . . . .
N2 N 0.2428(3) 0.39337(15) 0.4288(3) 0.0164(8) Uani 1 1 d . . . . .
N1 N 0.2123(3) 0.47907(16) 0.3008(3) 0.0209(9) Uani 1 1 d . . . . .
C8 C 0.2633(4) 0.35171(19) 0.5091(3) 0.0181(10) Uani 1 1 d . . . . .
C13 C 0.3117(4) 0.29598(19) 0.5049(3) 0.0189(10) Uani 1 1 d . . . . .
C9 C 0.2267(4) 0.36579(19) 0.5916(3) 0.0180(10) Uani 1 1 d . . . . .
C37 C 0.0289(4) 0.3651(2) 0.6743(3) 0.0214(10) Uani 1 1 d . . . . .
C30 C 0.2371(4) 0.4441(2) 0.7139(3) 0.0198(10) Uani 1 1 d . . . . .
C5 C 0.1084(4) 0.4439(2) 0.2873(3) 0.0207(10) Uani 1 1 d . . . . .
C25 C 0.4916(4) 0.2030(2) 0.5406(3) 0.0231(10) Uani 1 1 d . . . . .
C16 C 0.1652(4) 0.4238(2) 0.6064(3) 0.0215(10) Uani 1 1 d . . . . .
H16 H 0.165130 0.453852 0.555099 0.026 Uiso 1 1 calc R . . . .
C11 C 0.2759(4) 0.2688(2) 0.6591(3) 0.0194(10) Uani 1 1 d . . . . .
C6 C 0.1283(4) 0.39631(19) 0.3618(3) 0.0192(10) Uani 1 1 d . . . . .
C35 C 0.2358(4) 0.4024(2) 0.7846(3) 0.0217(10) Uani 1 1 d . . . . .
C36 C 0.0286(4) 0.4070(2) 0.6024(3) 0.0205(10) Uani 1 1 d . . . . .
C24 C 0.4842(4) 0.2440(2) 0.4664(3) 0.0215(10) Uani 1 1 d . . . . .
C41 C -0.0878(4) 0.4265(2) 0.5349(4) 0.0252(11) Uani 1 1 d . . . . .
H41 H -0.088169 0.454738 0.485632 0.030 Uiso 1 1 calc R . . . .
C18 C 0.2554(4) 0.2182(2) 0.3819(3) 0.0220(10) Uani 1 1 d . . . . .
C12 C 0.3186(4) 0.25482(19) 0.5797(3) 0.0194(10) Uani 1 1 d . . . . .
C23 C 0.2628(4) 0.1774(2) 0.4567(3) 0.0226(10) Uani 1 1 d . . . . .
C4 C -0.0086(4) 0.4536(2) 0.2091(4) 0.0275(12) Uani 1 1 d . . . . .
H4 H -0.081909 0.429341 0.201479 0.033 Uiso 1 1 calc R . . . .
C14 C 0.3477(4) 0.2701(2) 0.4186(3) 0.0217(10) Uani 1 1 d . . . . .
H14 H 0.342244 0.299024 0.364368 0.026 Uiso 1 1 calc R . . . .
C26 C 0.6092(5) 0.1752(2) 0.5909(4) 0.0292(11) Uani 1 1 d . . . . .
H26 H 0.614562 0.146744 0.640997 0.035 Uiso 1 1 calc R . . . .
C38 C -0.0880(4) 0.3434(2) 0.6789(4) 0.0267(11) Uani 1 1 d . . . . .
H38 H -0.088321 0.315020 0.727795 0.032 Uiso 1 1 calc R . . . .
C15 C 0.3623(4) 0.1943(2) 0.5585(3) 0.0221(10) Uani 1 1 d . . . . .
H15 H 0.367987 0.165343 0.612686 0.027 Uiso 1 1 calc R . . . .
C17 C 0.1665(4) 0.3461(2) 0.7391(3) 0.0206(10) Uani 1 1 d . . . . .
H17 H 0.167087 0.316139 0.790596 0.025 Uiso 1 1 calc R . . . .
C31 C 0.2975(4) 0.4975(2) 0.7427(4) 0.0244(11) Uani 1 1 d . . . . .
H31 H 0.300030 0.525458 0.693843 0.029 Uiso 1 1 calc R . . . .
C7 C 0.0185(4) 0.3558(2) 0.3540(4) 0.0296(12) Uani 1 1 d . . . . .
H7A H 0.001943 0.330985 0.294585 0.044 Uiso 1 1 calc GR . . . .
H7B H -0.059889 0.378511 0.348081 0.044 Uiso 1 1 calc GR . . . .
H7C H 0.041083 0.331277 0.414247 0.044 Uiso 1 1 calc GR . . . .
C3 C -0.0166(4) 0.4991(2) 0.1429(4) 0.0294(12) Uani 1 1 d . . . . .
H3 H -0.094970 0.505924 0.088471 0.035 Uiso 1 1 calc R . . . .
C10 C 0.2292(4) 0.3248(2) 0.6645(3) 0.0188(10) Uani 1 1 d . . . . .
C27 C 0.7177(5) 0.1895(2) 0.5668(4) 0.0320(12) Uani 1 1 d . . . . .
H27 H 0.798378 0.170922 0.600899 0.038 Uiso 1 1 calc R . . . .
C34 C 0.2932(4) 0.4143(2) 0.8871(4) 0.0271(11) Uani 1 1 d . . . . .
H34 H 0.292247 0.385883 0.935781 0.033 Uiso 1 1 calc R . . . .
C19 C 0.1651(4) 0.2105(2) 0.2866(3) 0.0247(11) Uani 1 1 d . . . . .
H19 H 0.159440 0.238152 0.235291 0.030 Uiso 1 1 calc R . . . .
C39 C -0.2040(4) 0.3639(2) 0.6108(4) 0.0307(12) Uani 1 1 d . . . . .
H39 H -0.284420 0.349585 0.613551 0.037 Uiso 1 1 calc R . . . .
C29 C 0.5931(4) 0.2583(2) 0.4425(4) 0.0261(11) Uani 1 1 d . . . . .
H29 H 0.588280 0.286438 0.392064 0.031 Uiso 1 1 calc R . . . .
C2 C 0.0882(5) 0.5337(2) 0.1565(4) 0.0349(13) Uani 1 1 d . . . . .
H2 H 0.084071 0.565004 0.111378 0.042 Uiso 1 1 calc R . . . .
C1 C 0.2025(5) 0.5234(2) 0.2370(4) 0.0294(12) Uani 1 1 d . . . . .
H1 H 0.275151 0.548379 0.246690 0.035 Uiso 1 1 calc R . . . .
C22 C 0.1821(4) 0.1287(2) 0.4360(4) 0.0278(11) Uani 1 1 d . . . . .
H22 H 0.188286 0.100382 0.486534 0.033 Uiso 1 1 calc R . . . .
C28 C 0.7105(5) 0.2303(2) 0.4943(4) 0.0331(12) Uani 1 1 d . . . . .
H28 H 0.786455 0.239631 0.479077 0.040 Uiso 1 1 calc R . . . .
C32 C 0.3551(4) 0.5094(2) 0.8454(4) 0.0287(11) Uani 1 1 d . . . . .
H32 H 0.396809 0.545829 0.866717 0.034 Uiso 1 1 calc R . . . .
C20 C 0.0841(4) 0.1631(2) 0.2665(4) 0.0321(12) Uani 1 1 d . . . . .
H20 H 0.021787 0.158203 0.201254 0.039 Uiso 1 1 calc R . . . .
C21 C 0.0919(5) 0.1222(2) 0.3399(4) 0.0325(12) Uani 1 1 d . . . . .
H21 H 0.035306 0.089438 0.324598 0.039 Uiso 1 1 calc R . . . .
C33 C 0.3514(5) 0.4680(2) 0.9163(4) 0.0313(12) Uani 1 1 d . . . . .
H33 H 0.389381 0.476792 0.985744 0.038 Uiso 1 1 calc R . . . .
C42 C 0.1600(5) 0.1928(2) 0.7033(4) 0.0393(13) Uani 1 1 d . . . . .
H42A H 0.147268 0.172857 0.639336 0.059 Uiso 1 1 calc GR . . . .
H42B H 0.085163 0.218110 0.696488 0.059 Uiso 1 1 calc GR . . . .
H42C H 0.167998 0.163669 0.755804 0.059 Uiso 1 1 calc GR . . . .
C40 C -0.2043(5) 0.4047(2) 0.5391(4) 0.0331(13) Uani 1 1 d . . . . .
H40 H -0.284561 0.417884 0.492494 0.040 Uiso 1 1 calc R . . . .

loop_
_atom_site_aniso_label
_atom_site_aniso_U_11
_atom_site_aniso_U_22
_atom_site_aniso_U_33
_atom_site_aniso_U_23
_atom_site_aniso_U_13
_atom_site_aniso_U_12
Br2 0.0216(3) 0.0267(3) 0.0277(3) 0.0035(2) 0.0034(2) -0.0107(2)
Br1 0.0268(3) 0.0225(3) 0.0424(3) -0.0035(2) 0.0195(2) -0.0019(2)
Ni1 0.0120(4) 0.0181(5) 0.0250(4) 0.0009(3) 0.0044(3) -0.0029(3)
O1 0.0292(18) 0.0204(18) 0.0354(17) 0.0100(15) 0.0150(14) 0.0024(14)
N2 0.0148(19) 0.0102(19) 0.0236(18) -0.0010(15) 0.0057(15) 0.0002(15)
N1 0.0134(18) 0.016(2) 0.032(2) 0.0027(17) 0.0057(15) -0.0047(16)
C8 0.010(2) 0.017(3) 0.028(2) 0.0010(19) 0.0063(17) -0.0049(18)
C13 0.014(2) 0.015(2) 0.029(2) -0.003(2) 0.0091(17) -0.0044(19)
C9 0.009(2) 0.013(2) 0.031(2) -0.0020(19) 0.0051(17) -0.0024(17)
C37 0.015(2) 0.018(3) 0.033(2) -0.009(2) 0.0107(19) -0.0018(19)
C30 0.011(2) 0.021(3) 0.029(2) -0.002(2) 0.0078(18) 0.0044(19)
C5 0.015(2) 0.019(3) 0.030(2) -0.003(2) 0.0088(19) 0.0016(19)
C25 0.019(2) 0.023(3) 0.028(2) -0.002(2) 0.0088(18) -0.001(2)
C16 0.022(2) 0.017(3) 0.028(2) 0.002(2) 0.0116(19) -0.001(2)
C11 0.014(2) 0.016(3) 0.028(2) 0.002(2) 0.0073(18) -0.0012(18)
C6 0.019(2) 0.016(3) 0.027(2) -0.0042(19) 0.0125(19) -0.0010(19)
C35 0.014(2) 0.020(3) 0.033(3) -0.003(2) 0.0105(19) 0.0015(19)
C36 0.019(2) 0.015(2) 0.030(2) -0.003(2) 0.0128(19) -0.0011(19)
C24 0.023(2) 0.017(3) 0.026(2) -0.005(2) 0.0095(19) -0.003(2)
C41 0.019(2) 0.020(3) 0.033(3) -0.001(2) 0.0053(19) 0.006(2)
C18 0.018(2) 0.017(3) 0.034(2) -0.002(2) 0.0120(19) 0.0046(19)
C12 0.012(2) 0.013(2) 0.030(2) -0.001(2) 0.0035(18) -0.0040(18)
C23 0.020(2) 0.013(2) 0.037(3) -0.001(2) 0.0118(19) 0.0040(19)
C4 0.015(2) 0.029(3) 0.035(3) -0.009(2) 0.005(2) 0.001(2)
C14 0.018(2) 0.018(3) 0.030(2) -0.002(2) 0.0090(18) -0.0026(19)
C26 0.030(3) 0.022(3) 0.034(3) 0.002(2) 0.010(2) 0.008(2)
C38 0.023(3) 0.022(3) 0.039(3) -0.005(2) 0.015(2) -0.004(2)
C15 0.024(2) 0.015(3) 0.029(2) 0.003(2) 0.0116(19) 0.005(2)
C17 0.018(2) 0.016(2) 0.029(2) 0.004(2) 0.0106(18) 0.0012(19)
C31 0.019(2) 0.022(3) 0.035(3) 0.001(2) 0.013(2) 0.002(2)
C7 0.021(2) 0.029(3) 0.035(3) 0.000(2) 0.005(2) -0.008(2)
C3 0.019(2) 0.029(3) 0.035(3) 0.006(2) 0.003(2) 0.010(2)
C10 0.012(2) 0.018(3) 0.024(2) -0.0010(19) 0.0034(17) -0.0026(18)
C27 0.022(2) 0.033(3) 0.040(3) -0.005(3) 0.009(2) 0.009(2)
C34 0.019(2) 0.031(3) 0.032(3) 0.003(2) 0.0092(19) 0.005(2)
C19 0.022(2) 0.022(3) 0.031(2) -0.001(2) 0.0090(19) 0.008(2)
C39 0.019(2) 0.031(3) 0.048(3) -0.013(3) 0.019(2) -0.007(2)
C29 0.027(3) 0.020(3) 0.035(3) -0.004(2) 0.016(2) -0.004(2)
C2 0.031(3) 0.029(3) 0.041(3) 0.015(2) 0.008(2) 0.002(2)
C1 0.022(3) 0.024(3) 0.038(3) 0.007(2) 0.006(2) -0.004(2)
C22 0.027(3) 0.018(3) 0.046(3) 0.001(2) 0.021(2) 0.000(2)
C28 0.020(2) 0.038(3) 0.043(3) -0.007(3) 0.013(2) 0.002(2)
C32 0.024(2) 0.024(3) 0.041(3) -0.009(2) 0.014(2) -0.005(2)
C20 0.016(2) 0.031(3) 0.046(3) -0.009(3) 0.006(2) 0.004(2)
C21 0.024(3) 0.023(3) 0.055(3) -0.017(3) 0.019(2) -0.007(2)
C33 0.021(3) 0.037(3) 0.035(3) -0.017(2) 0.008(2) -0.002(2)
C42 0.046(3) 0.025(3) 0.058(3) 0.000(3) 0.033(3) -0.010(3)
C40 0.017(2) 0.038(3) 0.041(3) -0.008(3) 0.006(2) 0.001(2)

loop_
_atom_type_symbol
_atom_type_description
_atom_type_scat_dispersion_real
_atom_type_scat_dispersion_imag
_atom_type_scat_source
C C 0.0181 0.0091 'International Tables Vol C Tables 4.2.6.8 and 6.1.1.4'
H H 0.0000 0.0000 'International Tables Vol C Tables 4.2.6.8 and 6.1.1.4'
Br Br -0.6763 1.2805 'International Tables Vol C Tables 4.2.6.8 and 6.1.1.4'
N N 0.0311 0.0180 'International Tables Vol C Tables 4.2.6.8 and 6.1.1.4'
Ni Ni -3.0029 0.5091 'International Tables Vol C Tables 4.2.6.8 and 6.1.1.4'
O O 0.0492 0.0322 'International Tables Vol C Tables 4.2.6.8 and 6.1.1.4'

loop_
_geom_angle_atom_site_label_1
_geom_angle_atom_site_label_2
_geom_angle_atom_site_label_3
_geom_angle
_geom_angle_site_symmetry_1
_geom_angle_site_symmetry_3
_geom_angle_publ_flag
Ni1 Br2 Ni1 95.53(3) . 3_666 ?
Br2 Ni1 Br2 84.47(3) . 3_666 ?
Br1 Ni1 Br2 122.76(3) . . ?
Br1 Ni1 Br2 95.54(3) . 3_666 ?
N2 Ni1 Br2 165.90(10) . 3_666 ?
N2 Ni1 Br2 91.34(10) . . ?
N2 Ni1 Br1 98.03(10) . . ?
N1 Ni1 Br2 144.08(12) . . ?
N1 Ni1 Br2 96.21(11) . 3_666 ?
N1 Ni1 Br1 93.00(11) . . ?
N1 Ni1 N2 79.34(14) . . ?
C11 O1 C42 113.6(4) . . ?
C8 N2 Ni1 127.3(3) . . ?
C6 N2 Ni1 114.9(3) . . ?
C6 N2 C8 117.7(3) . . ?
C5 N1 Ni1 114.6(3) . . ?
C1 N1 Ni1 126.1(3) . . ?
C1 N1 C5 119.0(4) . . ?
C13 C8 N2 122.1(4) . . ?
C13 C8 C9 118.0(4) . . ?
C9 C8 N2 119.7(4) . . ?
C8 C13 C12 120.5(4) . . ?
C8 C13 C14 126.6(4) . . ?
C12 C13 C14 112.5(4) . . ?
C8 C9 C16 125.3(4) . . ?
C10 C9 C8 121.8(4) . . ?
C10 C9 C16 112.5(4) . . ?
C36 C37 C17 112.9(4) . . ?
C38 C37 C36 120.3(4) . . ?
C38 C37 C17 126.8(4) . . ?
C35 C30 C16 112.5(4) . . ?
C31 C30 C16 126.5(4) . . ?
C31 C30 C35 121.1(4) . . ?
N1 C5 C6 115.1(4) . . ?
N1 C5 C4 121.1(4) . . ?
C4 C5 C6 123.7(4) . . ?
C24 C25 C26 120.1(4) . . ?
C24 C25 C15 113.1(4) . . ?
C26 C25 C15 126.7(4) . . ?
C9 C16 H16 112.8 . . ?
C30 C16 C9 107.4(4) . . ?
C30 C16 H16 112.8 . . ?
C36 C16 C9 104.2(4) . . ?
C36 C16 C30 106.2(4) . . ?
C36 C16 H16 112.8 . . ?
O1 C11 C12 120.6(4) . . ?
O1 C11 C10 120.4(4) . . ?
C10 C11 C12 119.0(4) . . ?
N2 C6 C5 115.6(4) . . ?
N2 C6 C7 125.3(4) . . ?
C5 C6 C7 119.1(4) . . ?
C30 C35 C17 113.7(4) . . ?
C30 C35 C34 120.3(4) . . ?
C34 C35 C17 125.9(4) . . ?
C37 C36 C16 112.7(4) . . ?
C41 C36 C37 120.0(4) . . ?
C41 C36 C16 127.2(4) . . ?
C25 C24 C14 113.3(4) . . ?
C29 C24 C25 120.8(4) . . ?
C29 C24 C14 125.9(4) . . ?
C36 C41 H41 120.1 . . ?
C36 C41 C40 119.8(5) . . ?
C40 C41 H41 120.1 . . ?
C23 C18 C14 113.7(4) . . ?
C19 C18 C23 119.5(4) . . ?
C19 C18 C14 126.8(4) . . ?
C13 C12 C15 113.6(4) . . ?
C11 C12 C13 120.7(4) . . ?
C11 C12 C15 125.4(4) . . ?
C18 C23 C15 112.6(4) . . ?
C22 C23 C18 120.6(4) . . ?
C22 C23 C15 126.7(4) . . ?
C5 C4 H4 120.4 . . ?
C3 C4 C5 119.1(4) . . ?
C3 C4 H4 120.4 . . ?
C13 C14 C24 105.9(4) . . ?
C13 C14 C18 104.8(3) . . ?
C13 C14 H14 113.1 . . ?
C24 C14 H14 113.1 . . ?
C18 C14 C24 106.0(4) . . ?
C18 C14 H14 113.1 . . ?
C25 C26 H26 120.5 . . ?
C27 C26 C25 119.0(5) . . ?
C27 C26 H26 120.5 . . ?
C37 C38 H38 120.6 . . ?
C39 C38 C37 118.8(5) . . ?
C39 C38 H38 120.6 . . ?
C25 C15 C23 106.0(4) . . ?
C25 C15 H15 113.1 . . ?
C12 C15 C25 106.4(4) . . ?
C12 C15 C23 104.2(3) . . ?
C12 C15 H15 113.1 . . ?
C23 C15 H15 113.1 . . ?
C37 C17 H17 113.1 . . ?
C35 C17 C37 105.0(4) . . ?
C35 C17 H17 113.1 . . ?
C10 C17 C37 104.8(3) . . ?
C10 C17 C35 106.8(4) . . ?
C10 C17 H17 113.1 . . ?
C30 C31 H31 120.7 . . ?
C30 C31 C32 118.6(5) . . ?
C32 C31 H31 120.7 . . ?
C6 C7 H7A 109.5 . . ?
C6 C7 H7B 109.5 . . ?
C6 C7 H7C 109.5 . . ?
H7A C7 H7B 109.5 . . ?
H7A C7 H7C 109.5 . . ?
H7B C7 H7C 109.5 . . ?
C4 C3 H3 120.3 . . ?
C2 C3 C4 119.3(4) . . ?
C2 C3 H3 120.3 . . ?
C9 C10 C11 119.9(4) . . ?
C9 C10 C17 113.5(4) . . ?
C11 C10 C17 126.4(4) . . ?
C26 C27 H27 119.6 . . ?
C28 C27 C26 120.8(5) . . ?
C28 C27 H27 119.6 . . ?
C35 C34 H34 120.6 . . ?
C33 C34 C35 118.8(5) . . ?
C33 C34 H34 120.6 . . ?
C18 C19 H19 120.0 . . ?
C20 C19 C18 120.0(5) . . ?
C20 C19 H19 120.0 . . ?
C38 C39 H39 119.5 . . ?
C40 C39 C38 120.9(4) . . ?
C40 C39 H39 119.5 . . ?
C24 C29 H29 120.8 . . ?
C24 C29 C28 118.3(5) . . ?
C28 C29 H29 120.8 . . ?
C3 C2 H2 120.1 . . ?
C3 C2 C1 119.7(5) . . ?
C1 C2 H2 120.1 . . ?
N1 C1 C2 121.7(4) . . ?
N1 C1 H1 119.2 . . ?
C2 C1 H1 119.2 . . ?
C23 C22 H22 120.7 . . ?
C23 C22 C21 118.6(5) . . ?
C21 C22 H22 120.7 . . ?
C27 C28 C29 121.0(5) . . ?
C27 C28 H28 119.5 . . ?
C29 C28 H28 119.5 . . ?
C31 C32 H32 119.9 . . ?
C33 C32 C31 120.3(5) . . ?
C33 C32 H32 119.9 . . ?
C19 C20 H20 119.6 . . ?
C19 C20 C21 120.8(5) . . ?
C21 C20 H20 119.6 . . ?
C22 C21 H21 119.7 . . ?
C20 C21 C22 120.5(5) . . ?
C20 C21 H21 119.7 . . ?
C34 C33 C32 120.9(5) . . ?
C34 C33 H33 119.5 . . ?
C32 C33 H33 119.5 . . ?
O1 C42 H42A 109.5 . . ?
O1 C42 H42B 109.5 . . ?
O1 C42 H42C 109.5 . . ?
H42A C42 H42B 109.5 . . ?
H42A C42 H42C 109.5 . . ?
H42B C42 H42C 109.5 . . ?
C41 C40 H40 119.9 . . ?
C39 C40 C41 120.2(5) . . ?
C39 C40 H40 119.9 . . ?

loop_
_geom_bond_atom_site_label_1
_geom_bond_atom_site_label_2
_geom_bond_distance
_geom_bond_site_symmetry_2
_geom_bond_publ_flag
Br2 Ni1 2.4457(8) . ?
Br2 Ni1 2.5390(8) 3_666 ?
Br1 Ni1 2.4272(9) . ?
Ni1 N2 2.075(4) . ?
Ni1 N1 2.019(4) . ?
O1 C11 1.374(5) . ?
O1 C42 1.443(6) . ?
N2 C8 1.443(6) . ?
N2 C6 1.289(5) . ?
N1 C5 1.350(6) . ?
N1 C1 1.339(6) . ?
C8 C13 1.391(6) . ?
C8 C9 1.394(6) . ?
C13 C12 1.401(6) . ?
C13 C14 1.525(6) . ?
C9 C16 1.535(6) . ?
C9 C10 1.388(6) . ?
C37 C36 1.399(7) . ?
C37 C38 1.392(6) . ?
C37 C17 1.533(6) . ?
C30 C16 1.528(6) . ?
C30 C35 1.387(7) . ?
C30 C31 1.383(7) . ?
C5 C6 1.481(6) . ?
C5 C4 1.395(6) . ?
C25 C24 1.390(7) . ?
C25 C26 1.393(7) . ?
C25 C15 1.530(6) . ?
C16 H16 1.0000 . ?
C16 C36 1.522(6) . ?
C11 C12 1.392(6) . ?
C11 C10 1.392(6) . ?
C6 C7 1.490(6) . ?
C35 C17 1.522(6) . ?
C35 C34 1.398(7) . ?
C36 C41 1.379(6) . ?
C24 C14 1.534(6) . ?
C24 C29 1.382(6) . ?
C41 H41 0.9500 . ?
C41 C40 1.387(7) . ?
C18 C23 1.394(7) . ?
C18 C14 1.530(6) . ?
C18 C19 1.385(6) . ?
C12 C15 1.528(6) . ?
C23 C15 1.532(6) . ?
C23 C22 1.390(7) . ?
C4 H4 0.9500 . ?
C4 C3 1.384(7) . ?
C14 H14 1.0000 . ?
C26 H26 0.9500 . ?
C26 C27 1.379(7) . ?
C38 H38 0.9500 . ?
C38 C39 1.388(7) . ?
C15 H15 1.0000 . ?
C17 H17 1.0000 . ?
C17 C10 1.522(6) . ?
C31 H31 0.9500 . ?
C31 C32 1.402(7) . ?
C7 H7A 0.9800 . ?
C7 H7B 0.9800 . ?
C7 H7C 0.9800 . ?
C3 H3 0.9500 . ?
C3 C2 1.351(7) . ?
C27 H27 0.9500 . ?
C27 C28 1.368(8) . ?
C34 H34 0.9500 . ?
C34 C33 1.382(7) . ?
C19 H19 0.9500 . ?
C19 C20 1.368(7) . ?
C39 H39 0.9500 . ?
C39 C40 1.378(8) . ?
C29 H29 0.9500 . ?
C29 C28 1.398(7) . ?
C2 H2 0.9500 . ?
C2 C1 1.395(7) . ?
C1 H1 0.9500 . ?
C22 H22 0.9500 . ?
C22 C21 1.391(7) . ?
C28 H28 0.9500 . ?
C32 H32 0.9500 . ?
C32 C33 1.390(7) . ?
C20 H20 0.9500 . ?
C20 C21 1.378(8) . ?
C21 H21 0.9500 . ?
C33 H33 0.9500 . ?
C42 H42A 0.9800 . ?
C42 H42B 0.9800 . ?
C42 H42C 0.9800 . ?
C40 H40 0.9500 . ?
